data_2101773
loop_
_publ_author_name
'Marsh, R. E.'

_publ_section_title
;
 The perils of <i>Cc</i> revisited
;
_journal_issue 2
_journal_name_full 'Acta Crystallographica Section B'
_journal_page_first 317
_journal_page_last 322
_journal_paper_doi 10.1107/S010876819601381X
_journal_volume 53
_journal_year 1997
_chemical_formula_moiety 'C28 H35 O P Si2 Ru'
_chemical_formula_sum 'C28 H35 O P Ru Si2'
_space_group_IT_number 15
_symmetry_cell_setting monoclinic
_symmetry_space_group_name_Hall '-C 2yc'
_symmetry_space_group_name_H-M 'C 1 2/c 1'
_audit_creation_method CSD-QUEST3D-V5
_cell_angle_alpha 90
_cell_angle_beta 129.98
_cell_angle_gamma 90
_cell_formula_units_Z 8
_cell_length_a 24.758
_cell_length_b 15.250(2)
_cell_length_c 18.811
_cell_volume 5442.2(7)
_cod_data_source_file an0533.cif
_cod_data_source_block CSD_CIF_MIF_LEZTAL01
_cod_depositor_comments
;
 Marking attached hydrogen atoms.

 Antanas Vaitkus,
 2017-03-26

  Added moiety chemical formula from Marsh (1997) paper. The summary
  chemical formula is calculated from moiety formula using 'AdHocParser'
  (svn://www.crystallography.net/cod-tools/trunk/Formulae/AdHocParser.yp,
  revision 1441.)

  Andrius Merkys
  2013-11-06
;
_cod_original_sg_symbol_H-M 'C 2/c'
_cod_database_code 2101773

loop_
_symmetry_equiv_pos_as_xyz
x,y,z
-x,y,1/2-z
1/2+x,1/2+y,z
1/2-x,1/2+y,1/2-z
-x,-y,-z
x,-y,-1/2+z
-1/2-x,-1/2-y,-z
-1/2+x,-1/2-y,-1/2+z

loop_
_atom_site_label
_atom_site_fract_x
_atom_site_fract_y
_atom_site_fract_z
_atom_site_type_symbol
_atom_site_attached_hydrogens
Ru1 .21287 .27777 .27070 Ru 0
Si1 .0962 .3266 .1797 Si 0
Si2 .1398 .1622 .2387 Si 0
P1 .2100 .2596 .1522 P 0
O1 .0548 .2198 .1565 O 0
C1 .2710 .3939 .3678 C 1
C2 .3200 .3504 .3640 C 1
C3 .3321 .2650 .3997 C 1
C4 .2886 .2533 .4244 C 1
C5 .2502 .3354 .4044 C 1
C6 -.0170 .1986 .1232 C 3
C7 .0684 .3845 .2391 C 3
C8 .0353 .3803 .0606 C 3
C9 .1374 .1306 .3324 C 3
C10 .1232 .0528 .1809 C 3
C11 .1551 .1794 .0572 C 0
C12 .0800 .1760 .0058 C 1
C13 .0352 .1194 -.0670 C 1
C14 .0661 .0635 -.0918 C 1
C15 .1395 .0646 -.0424 C 1
C16 .1842 .1242 .0322 C 1
C17 .1888 .3591 .0821 C 0
C18 .1973 .4404 .1208 C 1
C19 .1810 .5166 .0708 C 1
C20 .1558 .5116 -.0184 C 1
C21 .1486 .4322 -.0570 C 1
C22 .1652 .3549 -.0072 C 1
C23 .3000 .2306 .1974 C 0
C24 .3399 .2846 .1843 C 1
C25 .4100 .2630 .2264 C 1
C26 .4432 .1880 .2827 C 1
C27 .4044 .1356 .2942 C 1
C28 .3326 .1546 .2520 C 1

loop_
_atom_type_symbol
C
O
P
Ru
Si
